data_4515615
loop_
_publ_author_name
'Xiong, Xiaodong'
'Yeung, Ying-Yeung'

_publ_section_title
;
 Ammonium Salt-Catalyzed Highly Practical Ortho-Selective Monohalogenation
 and Phenylselenation of Phenols: Scope and Applications
;
_journal_issue 5
_journal_name_full 'ACS Catalysis'
_journal_page_first 4033
_journal_paper_doi 10.1021/acscatal.8b00327
_journal_volume 8
_journal_year 2018
_chemical_formula_sum 'C25 H21 Cl O3'
_chemical_formula_weight 404.87
_space_group_crystal_system monoclinic
_space_group_IT_number 15
_space_group_name_Hall '-C 2yc'
_space_group_name_H-M_alt 'C 1 2/c 1'
_atom_sites_solution_hydrogens mixed
_audit_creation_method SHELXL-2014/6
_cell_angle_alpha 90
_cell_angle_beta 104.2769(9)
_cell_angle_gamma 90
_cell_formula_units_Z 8
_cell_length_a 13.6694(2)
_cell_length_b 14.6546(2)
_cell_length_c 21.7416(4)
_cell_measurement_reflns_used 79
_cell_measurement_temperature 296(2)
_cell_measurement_theta_max 15
_cell_measurement_theta_min 15
_cell_volume 4220.76(12)
_computing_cell_refinement 'BRUKER KAPPA APEXII DUO DIFFRACTOMETER'
_computing_data_collection 'BRUKER KAPPA APEXII DUO DIFFRACTOMETER'
_computing_data_reduction 'BRUKER KAPPA APEXII DUO DIFFRACTOMETER'
_computing_molecular_graphics 'BRUKER SHELXTL'
_computing_publication_material 'BRUKER SHELXTL'
_computing_structure_refinement 'SHELXL-2014/6 (Sheldrick, 2014)'
_diffrn_ambient_temperature 296(2)
_diffrn_measured_fraction_theta_full 1.000
_diffrn_measured_fraction_theta_max 1.000
_diffrn_measurement_device_type 'BRUKER KAPPA APEXII DUO DIFFRACTOMETER'
_diffrn_measurement_method 'PHI & OMEGA SCAN'
_diffrn_radiation_type MoK\a
_diffrn_radiation_wavelength 0.71073
_diffrn_reflns_av_R_equivalents 0.0347
_diffrn_reflns_av_unetI/netI 0.0243
_diffrn_reflns_Laue_measured_fraction_full 1.000
_diffrn_reflns_Laue_measured_fraction_max 1.000
_diffrn_reflns_limit_h_max 16
_diffrn_reflns_limit_h_min -16
_diffrn_reflns_limit_k_max 17
_diffrn_reflns_limit_k_min -17
_diffrn_reflns_limit_l_max 25
_diffrn_reflns_limit_l_min -26
_diffrn_reflns_number 22082
_diffrn_reflns_point_group_measured_fraction_full 1.000
_diffrn_reflns_point_group_measured_fraction_max 1.000
_diffrn_reflns_theta_full 25.242
_diffrn_reflns_theta_max 25.249
_diffrn_reflns_theta_min 1.933
_exptl_absorpt_coefficient_mu 0.204
_exptl_absorpt_correction_T_max 0.7456
_exptl_absorpt_correction_T_min 0.6886
_exptl_absorpt_correction_type multi-scan
_exptl_crystal_colour colourless
_exptl_crystal_density_diffrn 1.274
_exptl_crystal_description block
_exptl_crystal_F_000 1696
_exptl_crystal_size_max 0.500
_exptl_crystal_size_mid 0.400
_exptl_crystal_size_min 0.300
_refine_diff_density_max 0.202
_refine_diff_density_min -0.244
_refine_diff_density_rms 0.032
_refine_ls_extinction_method none
_refine_ls_goodness_of_fit_ref 1.028
_refine_ls_hydrogen_treatment mixed
_refine_ls_matrix_type full
_refine_ls_number_parameters 294
_refine_ls_number_reflns 3819
_refine_ls_number_restraints 0
_refine_ls_restrained_S_all 1.028
_refine_ls_R_factor_all 0.0634
_refine_ls_R_factor_gt 0.0408
_refine_ls_shift/su_max 0.001
_refine_ls_shift/su_mean 0.000
_refine_ls_structure_factor_coef Fsqd
_refine_ls_weighting_details 'w=1/[\s^2^(Fo^2^)+(0.0521P)^2^+2.7613P] where P=(Fo^2^+2Fc^2^)/3'
_refine_ls_weighting_scheme calc
_refine_ls_wR_factor_gt 0.1016
_refine_ls_wR_factor_ref 0.1157
_reflns_Friedel_coverage 0.000
_reflns_number_gt 2777
_reflns_number_total 3819
_reflns_threshold_expression 'I > 2\s(I)'
_cod_data_source_file cs8b00327_si_009.cif
_cod_data_source_block XXD2251
_cod_original_sg_symbol_H-M 'C 2/c'
_cod_database_code 4515615
_shelx_space_group_comment
;
The symmetry employed for this shelxl refinement is uniquely defined
by the following loop, which should always be used as a source of
symmetry information in preference to the above space-group names.
They are only intended as comments.
;
_shelx_estimated_absorpt_t_min 0.905
_shelx_estimated_absorpt_t_max 0.941
_shelxl_version_number 2014/6

loop_
_space_group_symop_operation_xyz
'x, y, z'
'-x, y, -z+1/2'
'x+1/2, y+1/2, z'
'-x+1/2, y+1/2, -z+1/2'
'-x, -y, -z'
'x, -y, z-1/2'
'-x+1/2, -y+1/2, -z'
'x+1/2, -y+1/2, z-1/2'

loop_
_atom_site_label
_atom_site_type_symbol
_atom_site_fract_x
_atom_site_fract_y
_atom_site_fract_z
_atom_site_U_iso_or_equiv
_atom_site_adp_type
_atom_site_occupancy
_atom_site_site_symmetry_order
_atom_site_calc_flag
_atom_site_refinement_flags_posn
_atom_site_refinement_flags_adp
_atom_site_refinement_flags_occupancy
_atom_site_disorder_assembly
_atom_site_disorder_group
Cl1 Cl 0.29368(5) 0.17109(4) 0.28658(3) 0.0701(2) Uani 1 1 d . . . . .
O1 O 0.30436(12) 0.17696(10) 0.41857(8) 0.0614(4) Uani 1 1 d . . . . .
O2 O 0.06327(9) 0.11567(9) 0.46453(6) 0.0521(3) Uani 1 1 d . . . . .
O3 O 0.11510(14) 0.25822(11) 0.45981(8) 0.0889(6) Uani 1 1 d . . . . .
C1 C 0.25068(15) 0.08550(14) 0.32855(9) 0.0486(5) Uani 1 1 d . . . . .
C2 C 0.20851(15) 0.00928(14) 0.29831(9) 0.0531(5) Uani 1 1 d . . . . .
H2A H 0.2024 0.0029 0.2550 0.064 Uiso 1 1 calc R U . . .
C3 C 0.17362(14) -0.06076(14) 0.33202(9) 0.0503(5) Uani 1 1 d . . . . .
C4 C 0.13095(18) -0.14190(16) 0.30215(12) 0.0683(6) Uani 1 1 d . . . . .
H4A H 0.1243 -0.1495 0.2588 0.082 Uiso 1 1 calc R U . . .
C5 C 0.0995(2) -0.20890(17) 0.33572(13) 0.0781(7) Uani 1 1 d . . . . .
H5A H 0.0718 -0.2622 0.3154 0.094 Uiso 1 1 calc R U . . .
C6 C 0.1087(2) -0.19810(16) 0.40066(14) 0.0763(7) Uani 1 1 d . . . . .
H6A H 0.0878 -0.2447 0.4235 0.092 Uiso 1 1 calc R U . . .
C7 C 0.14791(16) -0.12000(15) 0.43105(11) 0.0605(6) Uani 1 1 d . . . . .
H7A H 0.1523 -0.1136 0.4742 0.073 Uiso 1 1 calc R U . . .
C8 C 0.18190(14) -0.04884(13) 0.39797(9) 0.0455(4) Uani 1 1 d . . . . .
C9 C 0.22415(13) 0.03309(12) 0.42846(8) 0.0419(4) Uani 1 1 d . . . . .
C10 C 0.25962(13) 0.09852(12) 0.39436(9) 0.0434(4) Uani 1 1 d . . . . .
C11 C 0.22707(13) 0.04995(12) 0.49682(8) 0.0417(4) Uani 1 1 d . . . . .
C12 C 0.30936(14) 0.01994(12) 0.54710(9) 0.0451(5) Uani 1 1 d . . . . .
C13 C 0.39149(15) -0.02939(14) 0.53565(11) 0.0572(5) Uani 1 1 d . . . . .
H13A H 0.3941 -0.0420 0.4942 0.069 Uiso 1 1 calc R U . . .
C14 C 0.46801(17) -0.05913(16) 0.58536(13) 0.0713(7) Uani 1 1 d . . . . .
H14A H 0.5214 -0.0925 0.5773 0.086 Uiso 1 1 calc R U . . .
C15 C 0.4657(2) -0.03941(18) 0.64790(12) 0.0758(7) Uani 1 1 d . . . . .
H15A H 0.5179 -0.0595 0.6812 0.091 Uiso 1 1 calc R U . . .
C16 C 0.38909(19) 0.00821(17) 0.66030(11) 0.0689(6) Uani 1 1 d . . . . .
H16A H 0.3892 0.0209 0.7022 0.083 Uiso 1 1 calc R U . . .
C17 C 0.30807(15) 0.03957(14) 0.61095(9) 0.0518(5) Uani 1 1 d . . . . .
C18 C 0.22681(17) 0.08866(15) 0.62319(10) 0.0602(6) Uani 1 1 d . . . . .
H18A H 0.2271 0.1034 0.6648 0.072 Uiso 1 1 calc R U . . .
C19 C 0.14807(16) 0.11495(15) 0.57552(10) 0.0558(5) Uani 1 1 d . . . . .
H19A H 0.0939 0.1463 0.5843 0.067 Uiso 1 1 calc R U . . .
C20 C 0.14909(14) 0.09438(13) 0.51285(9) 0.0453(5) Uani 1 1 d . . . . .
C21 C 0.05428(16) 0.20032(14) 0.43999(9) 0.0501(5) Uani 1 1 d . . . . .
C22 C -0.03711(15) 0.21050(15) 0.38511(9) 0.0546(5) Uani 1 1 d . . . . .
C23 C -0.0261(6) 0.1369(8) 0.3332(3) 0.096(3) Uani 0.502(12) 1 d . . P A 1
H23A H -0.0221 0.0769 0.3514 0.144 Uiso 0.502(12) 1 calc R U P A 1
H23B H -0.0837 0.1403 0.2976 0.144 Uiso 0.502(12) 1 calc R U P A 1
H23C H 0.0341 0.1490 0.3194 0.144 Uiso 0.502(12) 1 calc R U P A 1
C24 C -0.0430(8) 0.3018(6) 0.3551(5) 0.124(6) Uani 0.502(12) 1 d . . P A 1
H24A H 0.0196 0.3150 0.3445 0.185 Uiso 0.502(12) 1 calc R U P A 1
H24B H -0.0969 0.3024 0.3173 0.185 Uiso 0.502(12) 1 calc R U P A 1
H24C H -0.0556 0.3470 0.3842 0.185 Uiso 0.502(12) 1 calc R U P A 1
C25 C -0.1319(7) 0.1843(10) 0.4032(5) 0.106(4) Uani 0.502(12) 1 d . . P A 1
H25A H -0.1238 0.1249 0.4224 0.159 Uiso 0.502(12) 1 calc R U P A 1
H25B H -0.1456 0.2279 0.4330 0.159 Uiso 0.502(12) 1 calc R U P A 1
H25C H -0.1870 0.1833 0.3660 0.159 Uiso 0.502(12) 1 calc R U P A 1
C23' C 0.0023(6) 0.2206(11) 0.3290(3) 0.125(6) Uani 0.498(12) 1 d . . P A 2
H23D H 0.0494 0.2703 0.3352 0.188 Uiso 0.498(12) 1 calc R U P A 2
H23E H 0.0357 0.1653 0.3221 0.188 Uiso 0.498(12) 1 calc R U P A 2
H23F H -0.0524 0.2328 0.2927 0.188 Uiso 0.498(12) 1 calc R U P A 2
C24' C -0.0860(7) 0.3011(7) 0.3989(7) 0.138(5) Uani 0.498(12) 1 d . . P A 2
H24D H -0.1118 0.2940 0.4359 0.206 Uiso 0.498(12) 1 calc R U P A 2
H24E H -0.0363 0.3488 0.4061 0.206 Uiso 0.498(12) 1 calc R U P A 2
H24F H -0.1403 0.3168 0.3632 0.206 Uiso 0.498(12) 1 calc R U P A 2
C25' C -0.1112(10) 0.1355(9) 0.3814(6) 0.130(6) Uani 0.498(12) 1 d . . P A 2
H25D H -0.1333 0.1334 0.4200 0.196 Uiso 0.498(12) 1 calc R U P A 2
H25E H -0.1682 0.1460 0.3462 0.196 Uiso 0.498(12) 1 calc R U P A 2
H25F H -0.0801 0.0785 0.3756 0.196 Uiso 0.498(12) 1 calc R U P A 2
H1A H 0.307(2) 0.1824(19) 0.4565(14) 0.096(10) Uiso 1 1 d . . . . .

loop_
_atom_site_aniso_label
_atom_site_aniso_U_11
_atom_site_aniso_U_22
_atom_site_aniso_U_33
_atom_site_aniso_U_23
_atom_site_aniso_U_13
_atom_site_aniso_U_12
Cl1 0.0855(4) 0.0725(4) 0.0552(3) 0.0172(3) 0.0227(3) -0.0048(3)
O1 0.0817(11) 0.0515(9) 0.0524(9) -0.0045(7) 0.0193(8) -0.0169(7)
O2 0.0455(7) 0.0499(8) 0.0558(8) 0.0027(6) 0.0028(6) 0.0044(6)
O3 0.1040(13) 0.0645(10) 0.0717(11) 0.0130(9) -0.0290(10) -0.0267(10)
C1 0.0502(11) 0.0527(12) 0.0435(11) 0.0064(9) 0.0125(9) 0.0046(9)
C2 0.0568(12) 0.0608(13) 0.0411(10) -0.0028(10) 0.0108(9) 0.0068(10)
C3 0.0467(11) 0.0508(12) 0.0518(12) -0.0085(9) 0.0091(9) 0.0035(9)
C4 0.0715(15) 0.0631(15) 0.0694(15) -0.0205(12) 0.0159(12) -0.0034(12)
C5 0.0835(17) 0.0582(15) 0.0939(19) -0.0267(14) 0.0248(15) -0.0162(13)
C6 0.0846(17) 0.0523(14) 0.099(2) -0.0050(13) 0.0365(15) -0.0156(13)
C7 0.0678(14) 0.0527(13) 0.0640(14) -0.0012(10) 0.0219(11) -0.0046(11)
C8 0.0426(10) 0.0440(11) 0.0499(11) -0.0006(9) 0.0114(8) 0.0028(9)
C9 0.0403(10) 0.0434(10) 0.0412(10) 0.0005(8) 0.0084(8) 0.0037(8)
C10 0.0438(10) 0.0423(11) 0.0432(10) 0.0004(8) 0.0090(8) 0.0021(8)
C11 0.0466(11) 0.0383(10) 0.0393(10) 0.0035(8) 0.0087(8) -0.0022(8)
C12 0.0461(11) 0.0395(10) 0.0479(11) 0.0082(8) 0.0083(9) -0.0015(9)
C13 0.0543(12) 0.0526(12) 0.0627(13) 0.0076(10) 0.0108(10) 0.0046(10)
C14 0.0517(13) 0.0623(15) 0.0947(19) 0.0140(13) 0.0083(13) 0.0094(11)
C15 0.0713(16) 0.0738(16) 0.0683(17) 0.0244(13) -0.0093(13) 0.0047(14)
C16 0.0765(16) 0.0734(16) 0.0483(12) 0.0178(11) -0.0010(11) -0.0006(14)
C17 0.0598(12) 0.0500(12) 0.0424(11) 0.0115(9) 0.0064(9) -0.0053(10)
C18 0.0781(15) 0.0649(14) 0.0401(11) 0.0037(10) 0.0190(11) 0.0010(12)
C19 0.0618(13) 0.0581(13) 0.0513(12) 0.0026(10) 0.0210(10) 0.0064(11)
C20 0.0459(11) 0.0451(11) 0.0426(10) 0.0041(8) 0.0065(9) 0.0008(9)
C21 0.0582(12) 0.0510(12) 0.0384(10) -0.0002(9) 0.0067(9) -0.0026(10)
C22 0.0527(12) 0.0616(13) 0.0455(11) 0.0062(10) 0.0044(9) 0.0028(10)
C23 0.088(5) 0.137(7) 0.048(3) -0.024(4) -0.013(3) 0.027(5)
C24 0.142(9) 0.087(5) 0.101(7) 0.041(5) -0.048(7) -0.022(6)
C25 0.051(3) 0.185(13) 0.078(6) 0.040(6) 0.009(4) 0.016(6)
C23' 0.088(5) 0.243(19) 0.040(3) 0.020(5) 0.005(3) 0.023(6)
C24' 0.097(6) 0.132(8) 0.151(10) -0.043(7) -0.032(6) 0.057(6)
C25' 0.111(10) 0.142(9) 0.099(8) 0.039(6) -0.051(7) -0.066(7)

loop_
_atom_type_symbol
_atom_type_description
_atom_type_scat_dispersion_real
_atom_type_scat_dispersion_imag
_atom_type_scat_source
C C 0.0033 0.0016 'International Tables Vol C Tables 4.2.6.8 and 6.1.1.4'
H H 0.0000 0.0000 'International Tables Vol C Tables 4.2.6.8 and 6.1.1.4'
O O 0.0106 0.0060 'International Tables Vol C Tables 4.2.6.8 and 6.1.1.4'
Cl Cl 0.1484 0.1585 'International Tables Vol C Tables 4.2.6.8 and 6.1.1.4'

loop_
_geom_angle_atom_site_label_1
_geom_angle_atom_site_label_2
_geom_angle_atom_site_label_3
_geom_angle
C21 O2 C20 118.69(15)
C2 C1 C10 121.48(18)
C2 C1 Cl1 120.04(15)
C10 C1 Cl1 118.47(15)
C1 C2 C3 120.47(18)
C4 C3 C2 121.92(19)
C4 C3 C8 119.3(2)
C2 C3 C8 118.79(17)
C5 C4 C3 120.9(2)
C4 C5 C6 120.1(2)
C7 C6 C5 120.8(2)
C6 C7 C8 120.9(2)
C7 C8 C3 118.03(18)
C7 C8 C9 122.24(18)
C3 C8 C9 119.73(17)
C10 C9 C8 119.66(17)
C10 C9 C11 119.64(16)
C8 C9 C11 120.66(16)
O1 C10 C9 124.92(17)
O1 C10 C1 115.27(17)
C9 C10 C1 119.81(17)
C20 C11 C12 117.88(17)
C20 C11 C9 120.04(16)
C12 C11 C9 122.07(16)
C13 C12 C17 118.61(18)
C13 C12 C11 122.25(18)
C17 C12 C11 119.14(18)
C14 C13 C12 120.6(2)
C13 C14 C15 120.2(2)
C16 C15 C14 120.6(2)
C15 C16 C17 121.4(2)
C18 C17 C16 122.1(2)
C18 C17 C12 119.34(18)
C16 C17 C12 118.6(2)
C19 C18 C17 121.21(19)
C18 C19 C20 119.2(2)
C11 C20 C19 123.17(18)
C11 C20 O2 118.43(16)
C19 C20 O2 118.29(17)
O3 C21 O2 121.75(18)
O3 C21 C22 125.74(19)
O2 C21 C22 112.48(17)
C23' C22 C25' 114.7(6)
C24 C22 C25 113.0(6)
C23' C22 C21 105.5(3)
C24 C22 C21 112.5(3)
C25' C22 C21 113.0(4)
C25 C22 C21 111.7(4)
C23' C22 C24' 109.9(7)
C25' C22 C24' 108.9(7)
C21 C22 C24' 104.2(4)
C24 C22 C23 107.7(5)
C25 C22 C23 104.6(5)
C21 C22 C23 106.8(3)

loop_
_geom_bond_atom_site_label_1
_geom_bond_atom_site_label_2
_geom_bond_distance
Cl1 C1 1.737(2)
O1 C10 1.347(2)
O2 C21 1.344(2)
O2 C20 1.403(2)
O3 C21 1.192(2)
C1 C2 1.351(3)
C1 C10 1.419(3)
C2 C3 1.411(3)
C3 C4 1.410(3)
C3 C8 1.421(3)
C4 C5 1.355(3)
C5 C6 1.395(4)
C6 C7 1.364(3)
C7 C8 1.409(3)
C8 C9 1.423(3)
C9 C10 1.372(3)
C9 C11 1.498(3)
C11 C20 1.366(3)
C11 C12 1.431(3)
C12 C13 1.408(3)
C12 C17 1.422(3)
C13 C14 1.376(3)
C14 C15 1.398(4)
C15 C16 1.340(4)
C16 C17 1.415(3)
C17 C18 1.403(3)
C18 C19 1.353(3)
C19 C20 1.399(3)
C21 C22 1.507(3)
C22 C23' 1.457(7)
C22 C24 1.482(7)
C22 C25' 1.483(10)
C22 C25 1.494(10)
C22 C24' 1.549(7)
C22 C23 1.595(6)
